data_2239282
loop_
_publ_author_name
'Ishikawa, Yoshinobu'
'Suzuki, Takafumi'
'Yoshida, Nanako'

_publ_section_title
;
 3-Acetyl-2-fluoro-6<i>H</i>-benzo[<i>c</i>]chromen-6-one
;
_journal_issue 4
_journal_name_full 'Acta Crystallographica Section E'
_journal_page_first o470
_journal_page_last o471
_journal_paper_doi 10.1107/S1600536814005959
_journal_volume 70
_journal_year 2014
_chemical_formula_iupac 'C15 H9 F O3'
_chemical_formula_moiety 'C15 H9 F O3'
_chemical_formula_sum 'C15 H9 F O3'
_chemical_formula_weight 256.23
_chemical_name_systematic
;
3-Acetyl-2-fluoro-6<i>H</i>-benzo[<i>c</i>]chromen-6-one
;
_space_group_IT_number 15
_symmetry_cell_setting monoclinic
_symmetry_space_group_name_Hall '-C 2yc'
_symmetry_space_group_name_H-M 'C 1 2/c 1'
_atom_sites_solution_hydrogens geom
_atom_sites_solution_primary direct
_atom_sites_solution_secondary difmap
_cell_angle_alpha 90.0000
_cell_angle_beta 98.02(6)
_cell_angle_gamma 90.0000
_cell_formula_units_Z 16
_cell_length_a 26.005(19)
_cell_length_b 13.169(4)
_cell_length_c 13.297(8)
_cell_measurement_reflns_used 25
_cell_measurement_temperature 100
_cell_measurement_theta_max 17.38
_cell_measurement_theta_min 15.59
_cell_volume 4509(5)
_computing_cell_refinement '<i>WinAFC Diffractometer Control Software</i> (Rigaku, 1999)'
_computing_data_collection '<i>WinAFC Diffractometer Control Software</i> (Rigaku, 1999)'
_computing_data_reduction '<i>WinAFC Diffractometer Control Software</i> (Rigaku, 1999)'
_computing_molecular_graphics 'CrystalStructure (Rigaku, 2010)'
_computing_publication_material 'CrystalStructure (Rigaku, 2010)'
_computing_structure_refinement 'SHELXL97 (Sheldrick, 2008)'
_computing_structure_solution 'SIR2008 (Burla <i>et al.</i>, 2007)'
_diffrn_ambient_temperature 100
_diffrn_measured_fraction_theta_full 0.997
_diffrn_measured_fraction_theta_max 0.997
_diffrn_measurement_device_type 'Rigaku AFC-7R'
_diffrn_measurement_method \w
_diffrn_radiation_type 'Mo K\a'
_diffrn_radiation_wavelength 0.71069
_diffrn_reflns_av_R_equivalents 0.0172
_diffrn_reflns_limit_h_max 33
_diffrn_reflns_limit_h_min -18
_diffrn_reflns_limit_k_max 17
_diffrn_reflns_limit_k_min 0
_diffrn_reflns_limit_l_max 16
_diffrn_reflns_limit_l_min -17
_diffrn_reflns_number 6119
_diffrn_reflns_theta_full 27.51
_diffrn_reflns_theta_max 27.51
_diffrn_standards_decay_% -0.371
_diffrn_standards_interval_count 150
_diffrn_standards_number 3
_exptl_absorpt_coefficient_mu 0.116
_exptl_absorpt_correction_type none
_exptl_crystal_colour pink
_exptl_crystal_density_diffrn 1.510
_exptl_crystal_density_method 'not measured'
_exptl_crystal_description block
_exptl_crystal_F_000 2112.00
_exptl_crystal_size_max 0.400
_exptl_crystal_size_mid 0.340
_exptl_crystal_size_min 0.250
_refine_diff_density_max 0.350
_refine_diff_density_min -0.280
_refine_ls_extinction_method none
_refine_ls_goodness_of_fit_ref 1.011
_refine_ls_hydrogen_treatment constr
_refine_ls_number_parameters 343
_refine_ls_number_reflns 5160
_refine_ls_number_restraints 0
_refine_ls_R_factor_gt 0.0468
_refine_ls_shift/su_max 0.001
_refine_ls_structure_factor_coef Fsqd
_refine_ls_weighting_details 'w = 1/[\s^2^(Fo^2^)+(0.0742P)^2^+2.0957P] where P=(Fo^2^+2Fc^2^)/3'
_refine_ls_weighting_scheme calc
_refine_ls_wR_factor_ref 0.1373
_reflns_number_gt 3534
_reflns_number_total 5160
_reflns_threshold_expression F^2^>2\s(F^2^)
_cod_data_source_file fy2113sup1.cif
_cod_data_source_block I
_cod_original_sg_symbol_H-M 'C 2/c'
_cod_database_code 2239282
_cod_database_fobs_code 2239282

loop_
_symmetry_equiv_pos_site_id
_symmetry_equiv_pos_as_xyz
1 +X,+Y,+Z
2 -X,+Y,1/2-Z
3 -X,-Y,-Z
4 +X,-Y,1/2+Z
5 1/2+X,1/2+Y,+Z
6 1/2-X,1/2+Y,1/2-Z
7 1/2-X,1/2-Y,-Z
8 1/2+X,1/2-Y,1/2+Z

loop_
_atom_site_type_symbol
_atom_site_label
_atom_site_fract_x
_atom_site_fract_y
_atom_site_fract_z
_atom_site_U_iso_or_equiv
_atom_site_adp_type
_atom_site_calc_flag
_atom_site_refinement_flags
_atom_site_occupancy
_atom_site_symmetry_multiplicity
F F1A 0.31263(5) 1.07390(8) 0.04611(8) 0.0259(3) Uani d . 1.0 8
F F1B 0.44773(4) 0.42794(8) 0.02258(8) 0.0251(3) Uani d . 1.0 8
O O1A 0.31217(5) 0.78443(9) -0.24820(9) 0.0216(3) Uani d . 1.0 8
O O2A 0.31393(5) 0.62794(10) -0.30292(10) 0.0246(3) Uani d . 1.0 8
O O3A 0.30739(5) 1.15534(10) -0.25742(9) 0.0234(3) Uani d . 1.0 8
O O1B 0.42805(5) 0.71154(10) 0.31463(9) 0.0202(3) Uani d . 1.0 8
O O2B 0.42512(5) 0.86817(10) 0.37147(10) 0.0258(3) Uani d . 1.0 8
O O3B 0.44045(6) 0.33924(11) 0.31809(10) 0.0277(4) Uani d . 1.0 8
C C1A 0.31365(6) 0.82575(13) -0.06925(12) 0.0150(4) Uani d . 1.0 8
C C2A 0.31386(7) 0.90307(13) 0.00280(13) 0.0171(4) Uani d . 1.0 8
C C3A 0.31233(7) 1.00254(14) -0.02744(13) 0.0175(4) Uani d . 1.0 8
C C4A 0.31038(7) 1.03261(13) -0.12886(13) 0.0167(4) Uani d . 1.0 8
C C5A 0.31047(7) 0.95538(13) -0.20015(13) 0.0181(4) Uani d . 1.0 8
C C6A 0.31227(7) 0.85494(13) -0.17052(13) 0.0171(4) Uani d . 1.0 8
C C7A 0.31431(6) 0.71708(13) -0.04513(13) 0.0152(4) Uani d . 1.0 8
C C8A 0.31428(7) 0.64746(14) -0.12495(13) 0.0175(4) Uani d . 1.0 8
C C9A 0.31458(7) 0.54330(14) -0.10615(14) 0.0217(4) Uani d . 1.0 8
C C10A 0.31479(7) 0.50751(14) -0.00851(14) 0.0207(4) Uani d . 1.0 8
C C11A 0.31461(7) 0.57649(14) 0.07141(14) 0.0195(4) Uani d . 1.0 8
C C13A 0.31366(7) 0.68230(14) -0.23014(14) 0.0201(4) Uani d . 1.0 8
C C14A 0.30814(7) 1.14026(13) -0.16662(13) 0.0176(4) Uani d . 1.0 8
C C15A 0.30670(9) 1.22769(15) -0.09546(14) 0.0283(5) Uani d . 1.0 8
C C1B 0.44025(6) 0.67388(14) 0.14047(13) 0.0165(4) Uani d . 1.0 8
C C2B 0.44531(7) 0.59797(14) 0.06830(13) 0.0186(4) Uani d . 1.0 8
C C3B 0.44303(7) 0.49787(14) 0.09551(13) 0.0175(4) Uani d . 1.0 8
C C4B 0.43642(7) 0.46580(14) 0.19314(13) 0.0174(4) Uani d . 1.0 8
C C5B 0.43176(7) 0.54154(14) 0.26455(13) 0.0176(4) Uani d . 1.0 8
C C6B 0.43337(7) 0.64274(14) 0.23804(13) 0.0168(4) Uani d . 1.0 8
C C14B 0.43523(7) 0.35764(14) 0.22744(14) 0.0199(4) Uani d . 1.0 8
C C7B 0.44059(6) 0.78242(14) 0.11788(13) 0.0176(4) Uani d . 1.0 8
C C12B 0.44570(7) 0.82098(15) 0.02167(14) 0.0205(4) Uani d . 1.0 8
C C11B 0.44476(7) 0.92443(15) 0.00505(15) 0.0235(4) Uani d . 1.0 8
C C10B 0.43892(8) 0.99194(15) 0.08315(16) 0.0252(5) Uani d . 1.0 8
C C9B 0.43407(7) 0.95588(15) 0.17896(15) 0.0234(4) Uani d . 1.0 8
C C12A 0.31442(6) 0.67979(14) 0.05381(13) 0.0170(4) Uani d . 1.0 8
C C13B 0.42922(7) 0.81498(14) 0.29949(14) 0.0203(4) Uani d . 1.0 8
C C15B 0.42691(9) 0.27294(15) 0.15133(15) 0.0289(5) Uani d . 1.0 8
C C8B 0.43480(7) 0.85080(14) 0.19627(13) 0.0177(4) Uani d . 1.0 8
H H1A 0.3151 0.8866 0.0727 0.0205 Uiso calc R 1.0 8
H H2A 0.3093 0.9720 -0.2700 0.0217 Uiso calc R 1.0 8
H H3A 0.3146 0.4968 -0.1607 0.0260 Uiso calc R 1.0 8
H H4A 0.3151 0.4365 0.0043 0.0248 Uiso calc R 1.0 8
H H5A 0.3146 0.5520 0.1386 0.0234 Uiso calc R 1.0 8
H H6A 0.3144 0.7258 0.1088 0.0204 Uiso calc R 1.0 8
H H7A 0.2788 1.2171 -0.0539 0.0339 Uiso calc R 1.0 8
H H8A 0.3003 1.2906 -0.1345 0.0339 Uiso calc R 1.0 8
H H9A 0.3401 1.2327 -0.0512 0.0339 Uiso calc R 1.0 8
H H1B 0.4503 0.6159 0.0011 0.0223 Uiso calc R 1.0 8
H H2B 0.4275 0.5234 0.3320 0.0211 Uiso calc R 1.0 8
H H6B 0.4498 0.7758 -0.0323 0.0246 Uiso calc R 1.0 8
H H5B 0.4481 0.9499 -0.0606 0.0282 Uiso calc R 1.0 8
H H4B 0.4383 1.0630 0.0706 0.0302 Uiso calc R 1.0 8
H H3B 0.4303 1.0018 0.2326 0.0280 Uiso calc R 1.0 8
H H7B 0.4272 0.2078 0.1870 0.0346 Uiso calc R 1.0 8
H H8B 0.4547 0.2738 0.1086 0.0346 Uiso calc R 1.0 8
H H9B 0.3933 0.2820 0.1087 0.0346 Uiso calc R 1.0 8

loop_
_atom_site_aniso_label
_atom_site_aniso_U_11
_atom_site_aniso_U_22
_atom_site_aniso_U_33
_atom_site_aniso_U_12
_atom_site_aniso_U_13
_atom_site_aniso_U_23
F1A 0.0483(7) 0.0158(6) 0.0137(6) -0.0002(5) 0.0051(5) -0.0042(5)
F1B 0.0400(7) 0.0202(6) 0.0162(6) 0.0028(5) 0.0074(5) -0.0029(5)
O1A 0.0361(8) 0.0167(7) 0.0129(6) -0.0005(6) 0.0073(6) -0.0025(5)
O2A 0.0370(8) 0.0195(7) 0.0184(7) 0.0000(6) 0.0079(6) -0.0055(6)
O3A 0.0351(8) 0.0206(7) 0.0148(6) -0.0002(6) 0.0048(6) 0.0026(6)
O1B 0.0272(7) 0.0195(7) 0.0146(6) 0.0014(6) 0.0049(5) -0.0027(5)
O2B 0.0309(8) 0.0260(8) 0.0206(7) 0.0018(6) 0.0041(6) -0.0072(6)
O3B 0.0417(9) 0.0235(8) 0.0177(7) 0.0027(7) 0.0032(6) 0.0033(6)
C1A 0.0149(8) 0.0161(9) 0.0141(8) -0.0004(7) 0.0027(6) -0.0002(7)
C2A 0.0211(9) 0.0177(9) 0.0122(8) -0.0010(7) 0.0017(7) -0.0006(7)
C3A 0.0228(9) 0.0165(9) 0.0134(8) -0.0001(7) 0.0027(7) -0.0040(7)
C4A 0.0172(9) 0.0163(9) 0.0169(9) -0.0003(7) 0.0035(7) 0.0017(7)
C5A 0.0244(9) 0.0178(9) 0.0125(8) 0.0005(7) 0.0047(7) 0.0021(7)
C6A 0.0204(9) 0.0165(9) 0.0149(8) -0.0009(7) 0.0043(7) -0.0050(7)
C7A 0.0142(8) 0.0146(9) 0.0167(8) -0.0006(7) 0.0022(7) -0.0013(7)
C8A 0.0173(9) 0.0184(9) 0.0172(9) -0.0001(7) 0.0038(7) -0.0010(7)
C9A 0.0244(10) 0.0188(10) 0.0218(9) 0.0001(8) 0.0031(8) -0.0025(8)
C10A 0.0236(9) 0.0138(9) 0.0247(10) -0.0001(7) 0.0040(8) 0.0010(8)
C11A 0.0172(9) 0.0206(10) 0.0203(9) -0.0003(7) 0.0013(7) 0.0028(7)
C13A 0.0227(9) 0.0190(9) 0.0188(9) 0.0014(8) 0.0039(7) -0.0028(8)
C14A 0.0198(9) 0.0158(9) 0.0171(9) -0.0001(7) 0.0024(7) 0.0010(7)
C15A 0.0486(13) 0.0186(10) 0.0184(10) 0.0013(9) 0.0075(9) -0.0017(8)
C1B 0.0143(8) 0.0193(9) 0.0157(8) 0.0001(7) 0.0017(7) -0.0009(7)
C2B 0.0190(9) 0.0235(10) 0.0134(8) 0.0017(7) 0.0029(7) 0.0013(7)
C3B 0.0196(9) 0.0194(10) 0.0140(8) 0.0019(7) 0.0035(7) -0.0042(7)
C4B 0.0184(9) 0.0188(10) 0.0150(8) 0.0017(7) 0.0021(7) -0.0010(7)
C5B 0.0200(9) 0.0211(10) 0.0118(8) 0.0005(7) 0.0031(7) 0.0017(7)
C6B 0.0165(8) 0.0195(9) 0.0145(8) 0.0007(7) 0.0022(7) -0.0026(7)
C14B 0.0214(9) 0.0200(10) 0.0189(9) 0.0027(8) 0.0047(7) 0.0015(8)
C7B 0.0134(8) 0.0179(9) 0.0213(9) -0.0007(7) 0.0016(7) -0.0010(7)
C12B 0.0195(9) 0.0233(10) 0.0190(9) -0.0009(8) 0.0036(7) 0.0013(8)
C11B 0.0231(10) 0.0233(10) 0.0244(10) -0.0015(8) 0.0038(8) 0.0029(8)
C10B 0.0241(10) 0.0184(10) 0.0331(11) -0.0025(8) 0.0037(8) 0.0021(8)
C9B 0.0227(10) 0.0188(10) 0.0282(10) -0.0007(8) 0.0023(8) -0.0042(8)
C12A 0.0161(8) 0.0181(9) 0.0165(9) 0.0002(7) 0.0014(7) 0.0000(7)
C13B 0.0191(9) 0.0203(10) 0.0209(9) -0.0001(7) 0.0010(7) -0.0037(8)
C15B 0.0417(12) 0.0212(11) 0.0248(10) -0.0034(9) 0.0085(9) -0.0041(8)
C8B 0.0156(8) 0.0196(10) 0.0177(9) -0.0010(7) 0.0010(7) -0.0016(7)

loop_
_atom_type_symbol
_atom_type_description
_atom_type_scat_dispersion_real
_atom_type_scat_dispersion_imag
_atom_type_scat_source
C C 0.0033 0.0016
;
International Tables for Crystallography
(1992, Vol. C, Tables 4.2.6.8 and 6.1.1.4)
;
H H 0.0000 0.0000
;
International Tables for Crystallography
(1992, Vol. C, Table 6.1.1.4)
;
F F 0.0171 0.0103
;
International Tables for Crystallography
(1992, Vol. C, Tables 4.2.6.8 and 6.1.1.4)
;
O O 0.0106 0.0060
;
International Tables for Crystallography
(1992, Vol. C, Tables 4.2.6.8 and 6.1.1.4)
;

loop_
_geom_angle_atom_site_label_1
_geom_angle_atom_site_label_2
_geom_angle_atom_site_label_3
_geom_angle
_geom_angle_publ_flag
C6A O1A C13A 122.05(14) no
C6B O1B C13B 122.21(15) no
C2A C1A C6A 117.24(16) no
C2A C1A C7A 124.22(16) no
C6A C1A C7A 118.54(15) no
C1A C2A C3A 119.90(17) no
F1A C3A C2A 117.02(16) no
F1A C3A C4A 119.66(16) no
C2A C3A C4A 123.32(17) no
C3A C4A C5A 116.53(16) no
C3A C4A C14A 125.70(16) no
C5A C4A C14A 117.78(16) no
C4A C5A C6A 120.66(17) no
O1A C6A C1A 122.04(16) no
O1A C6A C5A 115.62(16) no
C1A C6A C5A 122.34(16) no
C1A C7A C8A 118.28(16) no
C1A C7A C12A 123.01(16) no
C8A C7A C12A 118.70(17) no
C7A C8A C9A 120.54(17) no
C7A C8A C13A 120.99(17) no
C9A C8A C13A 118.47(17) no
C8A C9A C10A 120.25(17) no
C9A C10A C11A 119.53(18) no
C10A C11A C12A 120.77(18) no
O1A C13A O2A 116.56(17) no
O1A C13A C8A 118.09(16) no
O2A C13A C8A 125.34(18) no
O3A C14A C4A 118.58(16) no
O3A C14A C15A 120.17(16) no
C4A C14A C15A 121.25(16) no
C2B C1B C6B 117.54(17) no
C2B C1B C7B 123.51(17) no
C6B C1B C7B 118.94(17) no
C1B C2B C3B 119.51(17) no
F1B C3B C2B 116.95(16) no
F1B C3B C4B 119.61(17) no
C2B C3B C4B 123.44(17) no
C3B C4B C5B 116.74(17) no
C3B C4B C14B 125.49(17) no
C5B C4B C14B 117.76(17) no
C4B C5B C6B 120.54(17) no
O1B C6B C1B 122.04(17) no
O1B C6B C5B 115.73(16) no
C1B C6B C5B 122.23(17) no
O3B C14B C4B 119.10(17) no
O3B C14B C15B 120.32(18) no
C4B C14B C15B 120.57(16) no
C1B C7B C12B 123.16(17) no
C1B C7B C8B 118.13(16) no
C12B C7B C8B 118.71(18) no
C7B C12B C11B 120.18(18) no
C12B C11B C10B 120.84(19) no
C11B C10B C9B 120.14(19) no
C10B C9B C8B 119.31(18) no
C7A C12A C11A 120.21(17) no
O1B C13B O2B 116.95(17) no
O1B C13B C8B 117.28(16) no
O2B C13B C8B 125.76(18) no
C7B C8B C9B 120.82(17) no
C7B C8B C13B 121.36(17) no
C9B C8B C13B 117.82(17) no
C1A C2A H1A 120.044 no
C3A C2A H1A 120.053 no
C4A C5A H2A 119.672 no
C6A C5A H2A 119.667 no
C8A C9A H3A 119.881 no
C10A C9A H3A 119.871 no
C9A C10A H4A 120.235 no
C11A C10A H4A 120.235 no
C10A C11A H5A 119.615 no
C12A C11A H5A 119.611 no
C14A C15A H7A 109.473 no
C14A C15A H8A 109.469 no
C14A C15A H9A 109.471 no
H7A C15A H8A 109.473 no
H7A C15A H9A 109.470 no
H8A C15A H9A 109.470 no
C1B C2B H1B 120.248 no
C3B C2B H1B 120.241 no
C4B C5B H2B 119.735 no
C6B C5B H2B 119.726 no
C7B C12B H6B 119.910 no
C11B C12B H6B 119.911 no
C12B C11B H5B 119.574 no
C10B C11B H5B 119.585 no
C11B C10B H4B 119.936 no
C9B C10B H4B 119.926 no
C10B C9B H3B 120.341 no
C8B C9B H3B 120.351 no
C7A C12A H6A 119.901 no
C11A C12A H6A 119.891 no
C14B C15B H7B 109.477 no
C14B C15B H8B 109.477 no
C14B C15B H9B 109.459 no
H7B C15B H8B 109.474 no
H7B C15B H9B 109.468 no
H8B C15B H9B 109.472 no

loop_
_geom_bond_atom_site_label_1
_geom_bond_atom_site_label_2
_geom_bond_distance
_geom_bond_publ_flag
F1A C3A 1.356(3) no
F1B C3B 1.355(3) no
O1A C6A 1.389(3) no
O1A C13A 1.366(3) no
O2A C13A 1.205(3) no
O3A C14A 1.221(3) no
O1B C6B 1.384(3) no
O1B C13B 1.378(3) no
O2B C13B 1.203(3) no
O3B C14B 1.218(3) no
C1A C2A 1.398(3) no
C1A C6A 1.396(3) no
C1A C7A 1.466(3) no
C2A C3A 1.369(3) no
C3A C4A 1.400(3) no
C4A C5A 1.391(3) no
C4A C14A 1.502(3) no
C5A C6A 1.379(3) no
C7A C8A 1.402(3) no
C7A C12A 1.404(3) no
C8A C9A 1.394(3) no
C8A C13A 1.470(3) no
C9A C10A 1.381(3) no
C10A C11A 1.399(3) no
C11A C12A 1.380(3) no
C14A C15A 1.494(3) no
C1B C2B 1.405(3) no
C1B C6B 1.396(3) no
C1B C7B 1.461(3) no
C2B C3B 1.370(3) no
C3B C4B 1.398(3) no
C4B C5B 1.394(3) no
C4B C14B 1.497(3) no
C5B C6B 1.381(3) no
C14B C15B 1.501(3) no
C7B C12B 1.400(3) no
C7B C8B 1.401(3) no
C12B C11B 1.380(3) no
C11B C10B 1.391(3) no
C10B C9B 1.382(3) no
C9B C8B 1.403(3) no
C13B C8B 1.478(3) no
C2A H1A 0.950 no
C5A H2A 0.950 no
C9A H3A 0.950 no
C10A H4A 0.950 no
C11A H5A 0.950 no
C15A H7A 0.980 no
C15A H8A 0.980 no
C15A H9A 0.980 no
C2B H1B 0.950 no
C5B H2B 0.950 no
C12B H6B 0.950 no
C11B H5B 0.950 no
C10B H4B 0.950 no
C9B H3B 0.950 no
C12A H6A 0.950 no
C15B H7B 0.980 no
C15B H8B 0.980 no
C15B H9B 0.980 no

loop_
_geom_contact_atom_site_label_1
_geom_contact_atom_site_label_2
_geom_contact_distance
_geom_contact_site_symmetry_2
_geom_contact_publ_flag
F1A C14A 2.947(3) . no
F1A C15A 2.755(3) . no
F1B C14B 2.938(3) . no
F1B C15B 2.766(3) . no
O1A C7A 2.835(3) . no
O2A C6A 3.473(3) . no
O2A C9A 2.842(3) . no
O3A C5A 2.739(3) . no
O1B C7B 2.839(3) . no
O2B C6B 3.480(3) . no
O2B C9B 2.847(3) . no
O3B C5B 2.759(3) . no
C1A C4A 2.835(3) . no
C1A C13A 2.854(3) . no
C2A C5A 2.775(3) . no
C2A C12A 3.017(3) . no
C3A C6A 2.720(3) . no
C3A C15A 3.097(3) . no
C6A C8A 2.798(3) . no
C7A C10A 2.802(3) . no
C8A C11A 2.772(3) . no
C9A C12A 2.785(3) . no
C1B C4B 2.834(3) . no
C1B C13B 2.859(3) . no
C2B C5B 2.783(3) . no
C2B C12B 3.002(3) . no
C3B C6B 2.725(3) . no
C3B C15B 3.096(3) . no
C6B C8B 2.797(3) . no
C7B C10B 2.797(3) . no
C12B C9B 2.793(3) . no
C11B C8B 2.767(3) . no
F1A O1A 3.312(2) 4_575 no
F1A C5A 3.404(3) 4_575 no
F1A C10A 3.452(4) 7_565 no
F1A C10B 3.427(4) . no
F1B F1B 3.436(3) 3_665 no
F1B O1B 3.300(2) 4_564 no
F1B O3B 3.548(3) 2_655 no
F1B C10A 3.581(4) . no
F1B C2B 3.202(3) 3_665 no
F1B C3B 3.569(3) 3_665 no
F1B C5B 3.422(3) 4_564 no
O1A F1A 3.312(2) 4_574 no
O1A O3A 3.553(3) 6_544 no
O1A C15A 3.556(4) 6_544 no
O1A C15B 3.517(4) 4_564 no
O2A O3A 3.381(3) 6_544 no
O2A O3B 3.482(3) 4_564 no
O2A C4A 3.469(3) 6_544 no
O2A C10A 3.267(3) 4_564 no
O2A C11A 3.170(3) 4_564 no
O2A C14A 3.148(4) 6_544 no
O2A C15A 3.494(4) 6_544 no
O2A C4B 3.423(3) 4_564 no
O2A C14B 3.130(4) 4_564 no
O2A C15B 3.347(4) 4_564 no
O3A O1A 3.553(3) 6_554 no
O3A O2A 3.381(3) 6_554 no
O3A O2B 3.308(3) 4_574 no
O3A C2A 3.307(3) 4_574 no
O3A C8A 3.330(4) 6_554 no
O3A C13A 3.149(4) 6_554 no
O3A C12A 3.343(3) 4_574 no
O3A C13B 3.177(4) 4_574 no
O3A C8B 3.454(4) 4_574 no
O1B F1B 3.300(2) 4_565 no
O1B C1B 3.429(4) 2_655 no
O1B C7B 3.534(3) 2_655 no
O2B O3A 3.308(3) 4_575 no
O2B C4A 3.257(3) 4_575 no
O2B C14A 3.015(3) 4_575 no
O2B C15A 3.413(4) 4_575 no
O2B C12B 3.515(4) 2_655 no
O2B C11B 3.259(3) 4_575 no
O2B C10B 3.341(3) 4_575 no
O3B F1B 3.548(3) 2_655 no
O3B O2A 3.482(3) 4_565 no
O3B C8A 3.473(4) 4_565 no
O3B C13A 3.282(4) 4_565 no
O3B C2B 3.413(3) 4_565 no
O3B C14B 3.380(4) 2_655 no
O3B C12B 3.420(3) 4_565 no
O3B C15B 3.526(4) 2_655 no
C1A C11A 3.572(4) 7_565 no
C1A C12B 3.478(4) . no
C1A C12A 3.366(4) 7_565 no
C2A O3A 3.307(3) 4_575 no
C2A C10A 3.558(4) 7_565 no
C2A C11A 3.360(4) 7_565 no
C2A C12B 3.570(4) . no
C2A C11B 3.412(4) . no
C2A C10B 3.481(4) . no
C2A C12A 3.491(4) 7_565 no
C3A C10A 3.408(4) 7_565 no
C3A C11A 3.433(4) 7_565 no
C3A C11B 3.562(4) . no
C3A C10B 3.416(4) . no
C4A O2A 3.469(3) 6_554 no
C4A O2B 3.257(3) 4_574 no
C5A F1A 3.404(3) 4_574 no
C7A C12A 3.600(4) 7_565 no
C8A O3A 3.330(4) 6_544 no
C8A O3B 3.473(4) 4_564 no
C10A F1A 3.452(4) 7_565 no
C10A F1B 3.581(4) . no
C10A O2A 3.267(3) 4_565 no
C10A C2A 3.558(4) 7_565 no
C10A C3A 3.408(4) 7_565 no
C10A C3B 3.430(4) . no
C11A O2A 3.170(3) 4_565 no
C11A C1A 3.572(4) 7_565 no
C11A C2A 3.360(4) 7_565 no
C11A C3A 3.433(4) 7_565 no
C11A C1B 3.511(4) . no
C11A C2B 3.417(4) . no
C11A C3B 3.468(4) . no
C13A O3A 3.149(4) 6_544 no
C13A O3B 3.282(4) 4_564 no
C13A C14A 3.318(4) 6_544 no
C13A C14B 3.330(4) 4_564 no
C13A C15B 3.578(4) 4_564 no
C14A O2A 3.148(4) 6_554 no
C14A O2B 3.015(3) 4_574 no
C14A C13A 3.318(4) 6_554 no
C14A C13B 3.296(4) 4_574 no
C15A O1A 3.556(4) 6_554 no
C15A O2A 3.494(4) 6_554 no
C15A O2B 3.413(4) 4_574 no
C1B O1B 3.429(4) 2_655 no
C1B C11A 3.511(4) . no
C1B C6B 3.478(4) 2_655 no
C1B C12A 3.315(4) . no
C2B F1B 3.202(3) 3_665 no
C2B O3B 3.413(3) 4_564 no
C2B C11A 3.417(4) . no
C2B C12A 3.550(4) . no
C3B F1B 3.569(3) 3_665 no
C3B C10A 3.430(4) . no
C3B C11A 3.468(4) . no
C3B C5B 3.564(4) 2_655 no
C4B O2A 3.423(3) 4_565 no
C4B C4B 3.439(4) 2_655 no
C4B C5B 3.539(4) 2_655 no
C5B F1B 3.422(3) 4_565 no
C5B C3B 3.564(4) 2_655 no
C5B C4B 3.539(4) 2_655 no
C6B C1B 3.478(4) 2_655 no
C6B C6B 3.436(4) 2_655 no
C14B O2A 3.130(4) 4_565 no
C14B O3B 3.380(4) 2_655 no
C14B C13A 3.330(4) 4_565 no
C14B C14B 3.338(4) 2_655 no
C7B O1B 3.534(3) 2_655 no
C7B C12A 3.541(3) . no
C7B C13B 3.437(4) 2_655 no
C12B O2B 3.515(4) 2_655 no
C12B O3B 3.420(3) 4_564 no
C12B C1A 3.478(4) . no
C12B C2A 3.570(4) . no
C11B O2B 3.259(3) 4_574 no
C11B C2A 3.412(4) . no
C11B C3A 3.562(4) . no
C11B C11B 3.513(4) 3_675 no
C11B C10B 3.568(4) 3_675 no
C10B F1A 3.427(4) . no
C10B O2B 3.341(3) 4_574 no
C10B C2A 3.481(4) . no
C10B C3A 3.416(4) . no
C10B C11B 3.568(4) 3_675 no
C12A O3A 3.343(3) 4_575 no
C12A C1A 3.366(4) 7_565 no
C12A C2A 3.491(4) 7_565 no
C12A C7A 3.600(4) 7_565 no
C12A C1B 3.315(4) . no
C12A C2B 3.550(4) . no
C12A C7B 3.541(3) . no
C13B O3A 3.177(4) 4_575 no
C13B C14A 3.296(4) 4_575 no
C13B C7B 3.437(4) 2_655 no
C13B C8B 3.560(4) 2_655 no
C15B O1A 3.517(4) 4_565 no
C15B O2A 3.347(4) 4_565 no
C15B O3B 3.526(4) 2_655 no
C15B C13A 3.578(4) 4_565 no
C8B O3A 3.454(4) 4_575 no
C8B C13B 3.560(4) 2_655 no
C8B C8B 3.491(4) 2_655 no
F1A H1A 2.4909 . no
F1A H7A 2.4029 . no
F1A H9A 2.6103 . no
F1B H1B 2.4933 . no
F1B H8B 2.3248 . no
F1B H9B 2.7313 . no
O1A H2A 2.4865 . no
O2A H3A 2.5592 . no
O3A H2A 2.4215 . no
O3A H7A 3.0157 . no
O3A H8A 2.4418 . no
O3A H9A 2.9370 . no
O1B H2B 2.4889 . no
O2B H3B 2.5683 . no
O3B H2B 2.4589 . no
O3B H7B 2.4465 . no
O3B H8B 2.9877 . no
O3B H9B 2.9789 . no
C1A H2A 3.2801 . no
C1A H6A 2.7070 . no
C2A H6A 2.7263 . no
C3A H2A 3.2398 . no
C3A H7A 2.9637 . no
C3A H9A 3.1414 . no
C4A H1A 3.2863 . no
C4A H7A 2.7925 . no
C4A H8A 3.4078 . no
C4A H9A 2.8948 . no
C6A H1A 3.2511 . no
C7A H1A 2.7258 . no
C7A H3A 3.2839 . no
C7A H5A 3.2698 . no
C8A H4A 3.2650 . no
C8A H6A 3.2750 . no
C9A H5A 3.2564 . no
C10A H6A 3.2716 . no
C11A H3A 3.2606 . no
C13A H3A 2.6106 . no
C14A H2A 2.6100 . no
C1B H2B 3.2806 . no
C1B H6B 2.7023 . no
C2B H6B 2.7078 . no
C3B H2B 3.2438 . no
C3B H8B 2.9691 . no
C3B H9B 3.1384 . no
C4B H1B 3.2882 . no
C4B H7B 3.4063 . no
C4B H8B 2.8340 . no
C4B H9B 2.8334 . no
C6B H1B 3.2603 . no
C14B H2B 2.6109 . no
C7B H1B 2.7190 . no
C7B H5B 3.2652 . no
C7B H3B 3.2949 . no
C12B H1B 2.7190 . no
C12B H4B 3.2637 . no
C11B H3B 3.2631 . no
C10B H6B 3.2652 . no
C9B H5B 3.2572 . no
C12A H1A 2.7352 . no
C12A H4A 3.2710 . no
C13B H3B 2.6177 . no
C8B H6B 3.2710 . no
C8B H4B 3.2636 . no
H1A H6A 2.1726 . no
H3A H4A 2.3321 . no
H4A H5A 2.3464 . no
H5A H6A 2.3231 . no
H1B H6B 2.1521 . no
H6B H5B 2.3225 . no
H5B H4B 2.3346 . no
H4B H3B 2.3356 . no
F1A H2A 2.5325 4_575 no
F1A H4A 3.2972 7_565 no
F1A H4B 3.2409 . no
F1A H9B 3.4807 1_565 no
F1B H4A 3.4268 . no
F1B H1B 2.7751 3_665 no
F1B H2B 2.5957 4_564 no
O1A H7A 3.4018 6_544 no
O1A H8A 3.1165 6_544 no
O1A H7B 3.2290 4_564 no
O1A H9B 3.1562 4_564 no
O2A H4A 2.7044 4_564 no
O2A H5A 2.4943 4_564 no
O2A H7A 3.0891 6_544 no
O2A H9B 2.7803 4_564 no
O3A H1A 2.3615 4_574 no
O3A H6A 2.3950 4_574 no
O1B H8A 3.4828 4_575 no
O1B H9A 3.1774 4_575 no
O2B H9A 2.8892 4_575 no
O2B H5B 2.6011 4_575 no
O2B H4B 2.7742 4_575 no
O3B H1B 2.4828 4_565 no
O3B H6B 2.4851 4_565 no
O3B H8B 2.8952 2_655 no
C1A H6A 3.3663 7_565 no
C1A H6B 3.5681 . no
C2A H2A 3.4573 4_575 no
C3A H2A 3.4521 4_575 no
C3A H4A 3.4635 7_565 no
C3A H5A 3.4979 7_565 no
C3A H4B 3.4446 . no
C4A H5A 3.4212 7_565 no
C5A H3A 3.5531 6_554 no
C5A H5A 3.4644 7_565 no
C5A H3B 3.4070 4_574 no
C7A H6A 3.4191 7_565 no
C7A H6B 3.5890 . no
C8A H1A 3.5566 7_565 no
C9A H1A 3.5823 7_565 no
C9A H2A 3.5341 6_544 no
C9A H8A 3.3639 1_545 no
C9A H2B 3.2766 4_564 no
C10A H8A 3.3066 1_545 no
C13A H5A 3.5463 4_564 no
C13A H7A 3.5091 6_544 no
C13A H8A 3.5439 6_544 no
C13A H7B 3.5973 4_564 no
C13A H9B 3.2166 4_564 no
C14A H1A 3.5145 4_574 no
C14A H6A 3.4911 4_574 no
C15A H4A 3.0480 1_565 no
C15A H7A 3.2645 7_575 no
C15A H9B 3.3534 1_565 no
C1B H6A 3.3130 . no
C2B H2B 3.5280 2_655 no
C2B H2B 3.4978 4_564 no
C3B H4A 3.4747 . no
C3B H5A 3.5387 . no
C3B H1B 3.5481 3_665 no
C3B H2B 3.3883 2_655 no
C3B H2B 3.4818 4_564 no
C4B H5A 3.3476 . no
C5B H3A 3.3708 4_565 no
C5B H5A 3.2682 . no
C6B H5A 3.4023 . no
C6B H6A 3.4987 . no
C14B H8B 3.5242 2_655 no
C7B H1A 3.5150 . no
C7B H6A 3.3517 . no
C12B H8B 3.5381 3_665 no
C11B H5B 3.2354 3_675 no
C11B H4B 3.3387 3_675 no
C10B H1A 3.4919 . no
C10B H5B 3.0902 3_675 no
C10B H7B 3.1932 1_565 no
C9B H1A 3.3449 . no
C9B H2A 3.5370 4_575 no
C9B H7B 3.3247 1_565 no
C13B H9A 3.3158 4_575 no
C15B H9A 3.3075 1_545 no
C15B H4B 2.9956 1_545 no
C8B H1A 3.3457 . no
C8B H6A 3.5852 . no
H1A O3A 2.3615 4_575 no
H1A C8A 3.5566 7_565 no
H1A C9A 3.5823 7_565 no
H1A C14A 3.5145 4_575 no
H1A C7B 3.5150 . no
H1A C10B 3.4919 . no
H1A C9B 3.3449 . no
H1A C8B 3.3457 . no
H1A H2A 2.8209 4_575 no
H2A F1A 2.5325 4_574 no
H2A C2A 3.4573 4_574 no
H2A C3A 3.4521 4_574 no
H2A C9A 3.5341 6_554 no
H2A C9B 3.5370 4_574 no
H2A H1A 2.8209 4_574 no
H2A H3A 3.2422 6_554 no
H2A H3B 3.1616 4_574 no
H3A C5A 3.5531 6_544 no
H3A C5B 3.3708 4_564 no
H3A H2A 3.2422 6_544 no
H3A H5A 2.7443 4_564 no
H3A H8A 2.7692 1_545 no
H3A H2B 2.9605 4_564 no
H4A F1A 3.2972 7_565 no
H4A F1B 3.4268 . no
H4A O2A 2.7044 4_565 no
H4A C3A 3.4635 7_565 no
H4A C15A 3.0480 1_545 no
H4A C3B 3.4747 . no
H4A H7A 3.1032 1_545 no
H4A H7A 3.3081 7_565 no
H4A H8A 2.6554 1_545 no
H4A H9A 2.8826 1_545 no
H4A H9B 3.0698 . no
H5A O2A 2.4943 4_565 no
H5A C3A 3.4979 7_565 no
H5A C4A 3.4212 7_565 no
H5A C5A 3.4644 7_565 no
H5A C13A 3.5463 4_565 no
H5A C3B 3.5387 . no
H5A C4B 3.3476 . no
H5A C5B 3.2682 . no
H5A C6B 3.4023 . no
H5A H3A 2.7443 4_565 no
H6A O3A 2.3950 4_575 no
H6A C1A 3.3663 7_565 no
H6A C7A 3.4191 7_565 no
H6A C14A 3.4911 4_575 no
H6A C1B 3.3130 . no
H6A C6B 3.4987 . no
H6A C7B 3.3517 . no
H6A C8B 3.5852 . no
H6A H8A 3.4894 4_575 no
H7A O1A 3.4018 6_554 no
H7A O2A 3.0891 6_554 no
H7A C13A 3.5091 6_554 no
H7A C15A 3.2645 7_575 no
H7A H4A 3.1032 1_565 no
H7A H4A 3.3081 7_565 no
H7A H7A 2.3789 7_575 no
H7A H8A 3.4586 7_575 no
H7A H9B 3.5311 1_565 no
H8A O1A 3.1165 6_554 no
H8A O1B 3.4828 4_574 no
H8A C9A 3.3639 1_565 no
H8A C10A 3.3066 1_565 no
H8A C13A 3.5439 6_554 no
H8A H3A 2.7692 1_565 no
H8A H4A 2.6554 1_565 no
H8A H6A 3.4894 4_574 no
H8A H7A 3.4586 7_575 no
H9A O1B 3.1774 4_574 no
H9A O2B 2.8892 4_574 no
H9A C13B 3.3158 4_574 no
H9A C15B 3.3075 1_565 no
H9A H4A 2.8826 1_565 no
H9A H8B 3.4545 1_565 no
H9A H9B 2.4573 1_565 no
H1B F1B 2.7751 3_665 no
H1B O3B 2.4828 4_564 no
H1B C3B 3.5481 3_665 no
H1B H2B 2.8982 4_564 no
H1B H8B 3.3691 3_665 no
H2B F1B 2.5957 4_565 no
H2B C9A 3.2766 4_565 no
H2B C2B 3.5280 2_655 no
H2B C2B 3.4978 4_565 no
H2B C3B 3.3883 2_655 no
H2B C3B 3.4818 4_565 no
H2B H3A 2.9605 4_565 no
H2B H1B 2.8982 4_565 no
H6B O3B 2.4851 4_564 no
H6B C1A 3.5681 . no
H6B C7A 3.5890 . no
H6B H8B 2.8843 3_665 no
H5B O2B 2.6011 4_574 no
H5B C11B 3.2354 3_675 no
H5B C10B 3.0902 3_675 no
H5B H5B 3.2248 3_675 no
H5B H4B 2.9805 3_675 no
H5B H3B 2.7987 4_574 no
H4B F1A 3.2409 . no
H4B O2B 2.7742 4_574 no
H4B C3A 3.4446 . no
H4B C11B 3.3387 3_675 no
H4B C15B 2.9956 1_565 no
H4B H5B 2.9805 3_675 no
H4B H7B 2.4979 1_565 no
H4B H8B 2.8437 1_565 no
H4B H9B 3.1786 1_565 no
H3B C5A 3.4070 4_575 no
H3B H2A 3.1616 4_575 no
H3B H5B 2.7987 4_575 no
H3B H3B 3.5899 2_655 no
H3B H7B 2.7783 1_565 no
H7B O1A 3.2290 4_565 no
H7B C13A 3.5973 4_565 no
H7B C10B 3.1932 1_545 no
H7B C9B 3.3247 1_545 no
H7B H4B 2.4979 1_545 no
H7B H3B 2.7783 1_545 no
H8B O3B 2.8952 2_655 no
H8B C14B 3.5242 2_655 no
H8B C12B 3.5381 3_665 no
H8B H9A 3.4545 1_545 no
H8B H1B 3.3691 3_665 no
H8B H6B 2.8843 3_665 no
H8B H4B 2.8437 1_545 no
H9B F1A 3.4807 1_545 no
H9B O1A 3.1562 4_565 no
H9B O2A 2.7803 4_565 no
H9B C13A 3.2166 4_565 no
H9B C15A 3.3534 1_545 no
H9B H4A 3.0698 . no
H9B H7A 3.5311 1_545 no
H9B H9A 2.4573 1_545 no
H9B H4B 3.1786 1_545 no

loop_
_geom_torsion_atom_site_label_1
_geom_torsion_atom_site_label_2
_geom_torsion_atom_site_label_3
_geom_torsion_atom_site_label_4
_geom_torsion
_geom_torsion_publ_flag
C6A O1A C13A O2A -179.30(15) no
C6A O1A C13A C8A 1.3(3) no
C13A O1A C6A C1A -0.3(3) no
C13A O1A C6A C5A -179.78(14) no
C6B O1B C13B O2B -178.78(14) no
C6B O1B C13B C8B 1.9(3) no
C13B O1B C6B C1B 0.0(3) no
C13B O1B C6B C5B 179.59(14) no
C2A C1A C6A O1A 179.71(15) no
C2A C1A C6A C5A -0.9(3) no
C6A C1A C2A C3A 0.5(3) no
C6A C1A C2A H1A -179.5 no
C2A C1A C7A C8A -179.67(14) no
C2A C1A C7A C12A 1.0(3) no
C7A C1A C2A C3A -178.92(14) no
C7A C1A C2A H1A 1.1 no
C6A C1A C7A C8A 0.9(3) no
C6A C1A C7A C12A -178.41(14) no
C7A C1A C6A O1A -0.8(3) no
C7A C1A C6A C5A 178.61(14) no
C1A C2A C3A F1A -180.00(15) no
C1A C2A C3A C4A 0.2(3) no
H1A C2A C3A F1A 0.0 no
H1A C2A C3A C4A -179.8 no
F1A C3A C4A C5A 179.66(14) no
F1A C3A C4A C14A -0.4(3) no
C2A C3A C4A C5A -0.5(3) no
C2A C3A C4A C14A 179.39(16) no
C3A C4A C5A C6A 0.2(3) no
C3A C4A C5A H2A -179.8 no
C3A C4A C14A O3A 178.88(17) no
C3A C4A C14A C15A -1.3(3) no
C5A C4A C14A O3A -1.2(3) no
C5A C4A C14A C15A 178.62(15) no
C14A C4A C5A C6A -179.75(15) no
C14A C4A C5A H2A 0.3 no
C4A C5A C6A O1A 179.99(15) no
C4A C5A C6A C1A 0.5(3) no
H2A C5A C6A O1A 0.0 no
H2A C5A C6A C1A -179.5 no
C1A C7A C8A C9A -179.62(13) no
C1A C7A C8A C13A 0.1(3) no
C1A C7A C12A C11A 179.45(13) no
C1A C7A C12A H6A -0.6 no
C8A C7A C12A C11A 0.1(3) no
C8A C7A C12A H6A -179.9 no
C12A C7A C8A C9A -0.3(3) no
C12A C7A C8A C13A 179.41(14) no
C7A C8A C9A C10A 0.1(3) no
C7A C8A C9A H3A -179.9 no
C7A C8A C13A O1A -1.2(3) no
C7A C8A C13A O2A 179.49(16) no
C9A C8A C13A O1A 178.53(15) no
C9A C8A C13A O2A -0.8(3) no
C13A C8A C9A C10A -179.54(15) no
C13A C8A C9A H3A 0.5 no
C8A C9A C10A C11A 0.1(3) no
C8A C9A C10A H4A -179.9 no
H3A C9A C10A C11A -179.9 no
H3A C9A C10A H4A 0.1 no
C9A C10A C11A C12A -0.2(3) no
C9A C10A C11A H5A 179.7 no
H4A C10A C11A C12A 179.8 no
H4A C10A C11A H5A -0.2 no
C10A C11A C12A C7A 0.1(3) no
C10A C11A C12A H6A -179.9 no
H5A C11A C12A C7A -179.9 no
H5A C11A C12A H6A 0.1 no
O3A C14A C15A H7A 128.0 no
O3A C14A C15A H8A 8.0 no
O3A C14A C15A H9A -112.0 no
C4A C14A C15A H7A -51.9 no
C4A C14A C15A H8A -171.9 no
C4A C14A C15A H9A 68.1 no
C2B C1B C6B O1B 179.93(14) no
C2B C1B C6B C5B 0.4(3) no
C6B C1B C2B C3B 0.4(3) no
C6B C1B C2B H1B -179.6 no
C2B C1B C7B C12B 0.4(3) no
C2B C1B C7B C8B 179.50(14) no
C7B C1B C2B C3B -178.09(14) no
C7B C1B C2B H1B 1.9 no
C6B C1B C7B C12B -178.07(14) no
C6B C1B C7B C8B 1.0(2) no
C7B C1B C6B O1B -1.5(3) no
C7B C1B C6B C5B 178.91(13) no
C1B C2B C3B F1B 179.49(14) no
C1B C2B C3B C4B -0.8(3) no
H1B C2B C3B F1B -0.5 no
H1B C2B C3B C4B 179.2 no
F1B C3B C4B C5B -179.91(13) no
F1B C3B C4B C14B 1.6(3) no
C2B C3B C4B C5B 0.3(3) no
C2B C3B C4B C14B -178.12(15) no
C3B C4B C5B C6B 0.4(3) no
C3B C4B C5B H2B -179.6 no
C3B C4B C14B O3B 164.33(17) no
C3B C4B C14B C15B -16.6(3) no
C5B C4B C14B O3B -14.1(3) no
C5B C4B C14B C15B 164.96(15) no
C14B C4B C5B C6B 179.01(14) no
C14B C4B C5B H2B -1.0 no
C4B C5B C6B O1B 179.62(15) no
C4B C5B C6B C1B -0.8(3) no
H2B C5B C6B O1B -0.4 no
H2B C5B C6B C1B 179.2 no
O3B C14B C15B H7B -0.9 no
O3B C14B C15B H8B -120.9 no
O3B C14B C15B H9B 119.1 no
C4B C14B C15B H7B -180.0 no
C4B C14B C15B H8B 60.0 no
C4B C14B C15B H9B -60.0 no
C1B C7B C12B C11B 178.81(14) no
C1B C7B C12B H6B -1.2 no
C1B C7B C8B C9B -179.09(13) no
C1B C7B C8B C13B 0.8(3) no
C12B C7B C8B C9B 0.1(3) no
C12B C7B C8B C13B 179.99(14) no
C8B C7B C12B C11B -0.3(3) no
C8B C7B C12B H6B 179.7 no
C7B C12B C11B C10B 0.2(3) no
C7B C12B C11B H5B -179.8 no
H6B C12B C11B C10B -179.8 no
H6B C12B C11B H5B 0.2 no
C12B C11B C10B C9B 0.1(3) no
C12B C11B C10B H4B -179.9 no
H5B C11B C10B C9B -179.9 no
H5B C11B C10B H4B 0.1 no
C11B C10B C9B C8B -0.4(3) no
C11B C10B C9B H3B 179.6 no
H4B C10B C9B C8B 179.6 no
H4B C10B C9B H3B -0.4 no
C10B C9B C8B C7B 0.3(3) no
C10B C9B C8B C13B -179.66(15) no
H3B C9B C8B C7B -179.7 no
H3B C9B C8B C13B 0.4 no
O1B C13B C8B C7B -2.3(3) no
O1B C13B C8B C9B 177.64(13) no
O2B C13B C8B C7B 178.43(16) no
O2B C13B C8B C9B -1.6(3) no
